data_7214639
loop_
_publ_author_name
'Biswas, Apurba'
'Estarellas, Carolina'
'Frontera, Antonio'
'Ballester, Pablo'
'Drew, Michael G. B.'
'Gamez, Patrick'
'Ghosh, Ashutosh'

_publ_section_title
;
 Effect of a methyl group on the spontaneous resolution of a
 square-pyramidal coordination compound: crystal packing and conglomerate
 formation
;
_journal_issue 18
_journal_name_full CrystEngComm
_journal_page_first 5854
_journal_paper_doi 10.1039/c2ce25497b
_journal_volume 14
_journal_year 2012
_chemical_absolute_configuration
;
Successful Refinement of the Flack parameter to a value of 0.016(15)
showed the ligand had the S configuration and the compound the lambda
configuration
;
_chemical_formula_sum 'C17 H21 Cu N3 O3'
_chemical_formula_weight 378.91
_chemical_name_systematic
;
?
;
_space_group_IT_number 19
_symmetry_cell_setting orthorhombic
_symmetry_space_group_name_Hall 'P 2ac 2ab'
_symmetry_space_group_name_H-M 'P 21 21 21'
_atom_sites_solution_hydrogens geom
_atom_sites_solution_primary direct
_atom_sites_solution_secondary difmap
_audit_creation_method SHELXL-97
_cell_angle_alpha 90.00
_cell_angle_beta 90.00
_cell_angle_gamma 90.00
_cell_formula_units_Z 4
_cell_length_a 7.3729(4)
_cell_length_b 11.2139(4)
_cell_length_c 20.1034(8)
_cell_measurement_reflns_used 8525
_cell_measurement_temperature 150(2)
_cell_measurement_theta_max 30.00
_cell_measurement_theta_min 2.72
_cell_volume 1662.13(13)
_computing_cell_refinement 'Crysalis, Oxford Diffraction'
_computing_data_collection 'Crysalis, Oxford Diffraction'
_computing_data_reduction 'Crysalis, Oxford Diffraction'
_computing_molecular_graphics PLATON(Spek,2004)
_computing_structure_refinement 'SHELXL-97 (Sheldrick, 1997)'
_computing_structure_solution 'SHELXS-97 (Sheldrick, 1997)'
_diffrn_ambient_temperature 150(2)
_diffrn_measured_fraction_theta_full 0.923
_diffrn_measured_fraction_theta_max 0.923
_diffrn_measurement_device 'Oxford Diffaction X-Calibur System'
_diffrn_measurement_method '321 frames, counting time 10 s.'
_diffrn_radiation_monochromator graphite
_diffrn_radiation_source 'fine-focus sealed tube'
_diffrn_radiation_type MoK\a
_diffrn_radiation_wavelength 0.71073
_diffrn_reflns_av_R_equivalents 0.0457
_diffrn_reflns_av_sigmaI/netI 0.0768
_diffrn_reflns_limit_h_max 9
_diffrn_reflns_limit_h_min -7
_diffrn_reflns_limit_k_max 6
_diffrn_reflns_limit_k_min -15
_diffrn_reflns_limit_l_max 25
_diffrn_reflns_limit_l_min -28
_diffrn_reflns_number 8525
_diffrn_reflns_theta_full 30.00
_diffrn_reflns_theta_max 30.00
_diffrn_reflns_theta_min 2.72
_diffrn_standards_decay_% n/a
_diffrn_standards_interval_count n/a
_diffrn_standards_interval_time n/a
_diffrn_standards_number n/a
_exptl_absorpt_coefficient_mu 1.334
_exptl_absorpt_correction_T_max 1.000
_exptl_absorpt_correction_T_min 0.865
_exptl_absorpt_correction_type empirical
_exptl_absorpt_process_details 'ABSPACK, Oxford Diffraction Ltd'
_exptl_crystal_colour blue
_exptl_crystal_density_diffrn 1.514
_exptl_crystal_density_method 'not measured'
_exptl_crystal_description block
_exptl_crystal_F_000 788
_exptl_crystal_size_max 0.14
_exptl_crystal_size_mid 0.14
_exptl_crystal_size_min 0.12
_refine_diff_density_max 0.380
_refine_diff_density_min -0.436
_refine_diff_density_rms 0.079
_refine_ls_abs_structure_details 'Flack H D (1983), Acta Cryst. A39, 876-881'
_refine_ls_abs_structure_Flack 0.016(15)
_refine_ls_extinction_method none
_refine_ls_goodness_of_fit_ref 0.974
_refine_ls_hydrogen_treatment constr
_refine_ls_matrix_type full
_refine_ls_number_parameters 219
_refine_ls_number_reflns 4439
_refine_ls_number_restraints 0
_refine_ls_restrained_S_all 0.974
_refine_ls_R_factor_all 0.0611
_refine_ls_R_factor_gt 0.0449
_refine_ls_shift/su_max 0.000
_refine_ls_shift/su_mean 0.000
_refine_ls_structure_factor_coef Fsqd
_refine_ls_weighting_details
;
w=1/[\s^2^(Fo^2^)+(0.0314P)^2^+0.0000P] where P=(Fo^2^+2Fc^2^)/3
;
_refine_ls_weighting_scheme calc
_refine_ls_wR_factor_gt 0.0824
_refine_ls_wR_factor_ref 0.0892
_reflns_number_gt 3625
_reflns_number_total 4439
_reflns_threshold_expression >2sigma(I)
_cod_data_source_file c2ce25497b.txt
_cod_data_source_block 1_lambda
_cod_original_cell_volume 1662.14(13)
_cod_original_sg_symbol_H-M P212121
_cod_database_code 7214639

loop_
_symmetry_equiv_pos_as_xyz
'x, y, z'
'-x+1/2, -y, z+1/2'
'-x, y+1/2, -z+1/2'
'x+1/2, -y+1/2, -z'

loop_
_atom_site_label
_atom_site_type_symbol
_atom_site_fract_x
_atom_site_fract_y
_atom_site_fract_z
_atom_site_U_iso_or_equiv
_atom_site_adp_type
_atom_site_occupancy
_atom_site_symmetry_multiplicity
_atom_site_calc_flag
_atom_site_refinement_flags
N31 N 0.3094(4) 0.30310(19) 0.38138(12) 0.0170(5) Uani 1 1 d .
N19 N 0.3165(4) -0.0495(2) 0.36963(12) 0.0167(6) Uani 1 1 d .
H19 H 0.3716 -0.0637 0.3299 0.020 Uiso 1 1 calc R
O11 O 0.3143(3) 0.11896(18) 0.47716(9) 0.0239(5) Uani 1 1 d .
O38 O 0.4271(3) 0.15052(17) 0.29337(10) 0.0220(6) Uani 1 1 d .
C15 C 0.2927(6) -0.1790(3) 0.59919(17) 0.0284(9) Uani 1 1 d .
H15 H 0.2888 -0.2451 0.6271 0.034 Uiso 1 1 calc R
C18 C 0.4264(5) -0.1103(3) 0.42140(14) 0.0206(7) Uani 1 1 d .
H18A H 0.5494 -0.0797 0.4198 0.025 Uiso 1 1 calc R
H18B H 0.4313 -0.1949 0.4114 0.025 Uiso 1 1 calc R
C32 C 0.2394(4) 0.3753(3) 0.42755(15) 0.0209(7) Uani 1 1 d .
H32 H 0.1970 0.3433 0.4673 0.025 Uiso 1 1 calc R
C12 C 0.3046(5) 0.0216(3) 0.51457(15) 0.0182(6) Uani 1 1 d .
N22 N 0.0136(4) 0.1079(2) 0.34723(13) 0.0208(6) Uani 1 1 d .
C23 C -0.1040(5) 0.1182(3) 0.40591(17) 0.0320(8) Uani 1 1 d .
H23A H -0.0614 0.0655 0.4401 0.048 Uiso 1 1 calc R
H23B H -0.2260 0.0972 0.3940 0.048 Uiso 1 1 calc R
H23C H -0.1015 0.1989 0.4220 0.048 Uiso 1 1 calc R
O39 O 0.5182(4) 0.2934(2) 0.22407(11) 0.0315(6) Uani 1 1 d .
C16 C 0.3445(5) -0.1910(3) 0.53333(16) 0.0238(8) Uani 1 1 d .
H16 H 0.3745 -0.2663 0.5172 0.029 Uiso 1 1 calc R
C14 C 0.2468(5) -0.0675(3) 0.62289(18) 0.0276(8) Uani 1 1 d .
H14 H 0.2133 -0.0581 0.6672 0.033 Uiso 1 1 calc R
C34 C 0.2887(5) 0.5443(3) 0.35809(17) 0.0247(8) Uani 1 1 d .
H34 H 0.2805 0.6259 0.3503 0.030 Uiso 1 1 calc R
C17 C 0.3529(4) -0.0939(3) 0.49068(15) 0.0182(7) Uani 1 1 d .
C37 C 0.4458(5) 0.2594(3) 0.27535(15) 0.0199(7) Uani 1 1 d .
C36 C 0.3708(4) 0.3497(2) 0.32342(15) 0.0159(7) Uani 1 1 d .
C35 C 0.3614(5) 0.4702(3) 0.31012(17) 0.0218(8) Uani 1 1 d .
H35 H 0.4029 0.5008 0.2699 0.026 Uiso 1 1 calc R
C20 C 0.1300(5) -0.0966(3) 0.36438(16) 0.0213(8) Uani 1 1 d .
H20A H 0.0763 -0.1021 0.4083 0.026 Uiso 1 1 calc R
H20B H 0.1326 -0.1759 0.3452 0.026 Uiso 1 1 calc R
C24 C -0.0433(6) 0.1927(3) 0.29631(18) 0.0303(9) Uani 1 1 d .
H24A H -0.1651 0.1749 0.2827 0.045 Uiso 1 1 calc R
H24B H 0.0363 0.1870 0.2587 0.045 Uiso 1 1 calc R
H24C H -0.0386 0.2721 0.3141 0.045 Uiso 1 1 calc R
C33 C 0.2289(5) 0.4979(3) 0.41713(18) 0.0260(9) Uani 1 1 d .
H33 H 0.1817 0.5476 0.4499 0.031 Uiso 1 1 calc R
C13 C 0.2503(5) 0.0311(3) 0.58085(16) 0.0232(8) Uani 1 1 d .
H13 H 0.2155 0.1051 0.5973 0.028 Uiso 1 1 calc R
C21 C 0.0171(5) -0.0147(3) 0.32107(17) 0.0245(8) Uani 1 1 d .
H21A H 0.0667 -0.0140 0.2764 0.029 Uiso 1 1 calc R
H21B H -0.1059 -0.0451 0.3186 0.029 Uiso 1 1 calc R
Cu1 Cu 0.31380(6) 0.12613(3) 0.382371(18) 0.01669(10) Uani 1 1 d .

loop_
_atom_site_aniso_label
_atom_site_aniso_U_11
_atom_site_aniso_U_22
_atom_site_aniso_U_33
_atom_site_aniso_U_23
_atom_site_aniso_U_13
_atom_site_aniso_U_12
N31 0.0204(15) 0.0149(10) 0.0157(11) -0.0017(10) 0.0008(16) -0.0022(11)
N19 0.0196(16) 0.0146(11) 0.0161(13) -0.0006(9) 0.0021(13) -0.0025(11)
O11 0.0378(15) 0.0166(9) 0.0174(10) 0.0003(9) 0.0046(10) -0.0018(14)
O38 0.0315(16) 0.0154(11) 0.0191(11) 0.0003(9) 0.0113(10) -0.0023(10)
C15 0.029(2) 0.0291(16) 0.0270(18) 0.0126(14) -0.0037(16) -0.0040(16)
C18 0.026(2) 0.0144(14) 0.0213(16) -0.0016(13) 0.0001(14) 0.0028(13)
C32 0.023(2) 0.0202(13) 0.0196(14) -0.0032(15) 0.0043(12) -0.0006(14)
C12 0.0169(19) 0.0203(14) 0.0174(14) 0.0025(12) -0.0001(15) -0.0005(14)
N22 0.0221(18) 0.0183(14) 0.0221(13) 0.0010(11) -0.0018(12) 0.0017(12)
C23 0.024(2) 0.0345(19) 0.0380(19) -0.0005(19) 0.0064(16) -0.0029(18)
O39 0.0514(19) 0.0224(11) 0.0208(12) 0.0017(10) 0.0153(12) -0.0066(12)
C16 0.025(2) 0.0171(14) 0.0293(18) 0.0037(13) -0.0050(15) 0.0003(13)
C14 0.022(2) 0.0418(19) 0.0190(17) 0.0105(17) 0.0003(14) 0.0013(15)
C34 0.023(2) 0.0128(13) 0.0384(19) 0.0002(14) -0.0033(17) 0.0028(13)
C17 0.015(2) 0.0200(14) 0.0198(15) 0.0021(12) 0.0007(12) -0.0025(12)
C37 0.026(2) 0.0170(14) 0.0164(15) 0.0003(12) 0.0005(14) 0.0002(13)
C36 0.015(2) 0.0151(14) 0.0170(14) 0.0020(11) 0.0001(12) -0.0015(11)
C35 0.024(2) 0.0178(14) 0.0235(17) 0.0053(13) -0.0035(14) -0.0042(13)
C20 0.024(2) 0.0169(14) 0.0232(17) -0.0014(12) -0.0014(13) -0.0052(12)
C24 0.031(3) 0.0242(17) 0.035(2) 0.0053(16) -0.0061(18) -0.0004(16)
C33 0.023(2) 0.0213(15) 0.034(2) -0.0067(15) 0.0045(16) 0.0019(14)
C13 0.025(2) 0.0264(16) 0.0179(16) 0.0002(13) 0.0039(14) 0.0039(14)
C21 0.031(2) 0.0171(15) 0.0254(17) -0.0026(14) -0.0077(16) -0.0036(14)
Cu1 0.0229(2) 0.01218(14) 0.01495(15) 0.00058(16) 0.00315(17) -0.00061(17)

loop_
_atom_type_symbol
_atom_type_description
_atom_type_scat_dispersion_real
_atom_type_scat_dispersion_imag
_atom_type_scat_source
C C 0.0033 0.0016 'International Tables Vol C Tables 4.2.6.8 and 6.1.1.4'
H H 0.0000 0.0000 'International Tables Vol C Tables 4.2.6.8 and 6.1.1.4'
O O 0.0106 0.0060 'International Tables Vol C Tables 4.2.6.8 and 6.1.1.4'
N N 0.0061 0.0033 'International Tables Vol C Tables 4.2.6.8 and 6.1.1.4'
Cu Cu 0.3201 1.2651 'International Tables Vol C Tables 4.2.6.8 and 6.1.1.4'

loop_
_geom_angle_atom_site_label_1
_geom_angle_atom_site_label_2
_geom_angle_atom_site_label_3
_geom_angle
C32 N31 C36 119.5(2)
C32 N31 Cu1 127.3(2)
C36 N31 Cu1 112.89(19)
C20 N19 C18 113.2(2)
C20 N19 Cu1 110.8(2)
C18 N19 Cu1 111.75(18)
C20 N19 H19 106.9
C18 N19 H19 106.9
Cu1 N19 H19 106.9
C12 O11 Cu1 126.91(18)
C37 O38 Cu1 115.45(19)
C16 C15 C14 119.1(3)
C16 C15 H15 120.5
C14 C15 H15 120.5
N19 C18 C17 113.3(3)
N19 C18 H18A 108.9
C17 C18 H18A 108.9
N19 C18 H18B 108.9
C17 C18 H18B 108.9
H18A C18 H18B 107.7
N31 C32 C33 121.0(3)
N31 C32 H32 119.5
C33 C32 H32 119.5
O11 C12 C13 119.6(3)
O11 C12 C17 122.9(3)
C13 C12 C17 117.5(3)
C24 N22 C23 110.0(3)
C24 N22 C21 111.3(2)
C23 N22 C21 111.8(3)
C24 N22 Cu1 115.3(2)
C23 N22 Cu1 108.1(2)
C21 N22 Cu1 100.0(2)
N22 C23 H23A 109.5
N22 C23 H23B 109.5
H23A C23 H23B 109.5
N22 C23 H23C 109.5
H23A C23 H23C 109.5
H23B C23 H23C 109.5
C15 C16 C17 121.8(3)
C15 C16 H16 119.1
C17 C16 H16 119.1
C15 C14 C13 120.3(3)
C15 C14 H14 119.8
C13 C14 H14 119.8
C33 C34 C35 120.1(3)
C33 C34 H34 119.9
C35 C34 H34 119.9
C16 C17 C12 119.6(3)
C16 C17 C18 119.5(3)
C12 C17 C18 120.8(3)
O39 C37 O38 125.7(3)
O39 C37 C36 119.5(3)
O38 C37 C36 114.9(3)
N31 C36 C35 121.9(3)
N31 C36 C37 114.5(2)
C35 C36 C37 123.6(3)
C36 C35 C34 118.3(3)
C36 C35 H35 120.9
C34 C35 H35 120.9
N19 C20 C21 109.6(3)
N19 C20 H20A 109.7
C21 C20 H20A 109.7
N19 C20 H20B 109.7
C21 C20 H20B 109.7
H20A C20 H20B 108.2
N22 C24 H24A 109.5
N22 C24 H24B 109.5
H24A C24 H24B 109.5
N22 C24 H24C 109.5
H24A C24 H24C 109.5
H24B C24 H24C 109.5
C34 C33 C32 119.2(3)
C34 C33 H33 120.4
C32 C33 H33 120.4
C14 C13 C12 121.7(3)
C14 C13 H13 119.2
C12 C13 H13 119.2
N22 C21 C20 111.7(3)
N22 C21 H21A 109.3
C20 C21 H21A 109.3
N22 C21 H21B 109.3
C20 C21 H21B 109.3
H21A C21 H21B 107.9
O11 Cu1 N19 94.99(9)
O11 Cu1 N31 93.00(10)
N19 Cu1 N31 172.01(10)
O11 Cu1 O38 154.38(11)
N19 Cu1 O38 90.92(9)
N31 Cu1 O38 81.99(9)
O11 Cu1 N22 107.51(10)
N19 Cu1 N22 83.30(11)
N31 Cu1 N22 93.97(10)
O38 Cu1 N22 97.91(10)

loop_
_geom_bond_atom_site_label_1
_geom_bond_atom_site_label_2
_geom_bond_distance
N31 C32 1.336(4)
N31 C36 1.355(4)
N31 Cu1 1.985(2)
N19 C20 1.477(4)
N19 C18 1.485(4)
N19 Cu1 1.986(2)
N19 H19 0.9100
O11 C12 1.327(3)
O11 Cu1 1.9073(19)
O38 C37 1.281(3)
O38 Cu1 1.993(2)
C15 C16 1.385(5)
C15 C14 1.381(5)
C15 H15 0.9300
C18 C17 1.506(4)
C18 H18A 0.9700
C18 H18B 0.9700
C32 C33 1.392(4)
C32 H32 0.9300
C12 C13 1.396(4)
C12 C17 1.427(4)
N22 C24 1.459(4)
N22 C23 1.469(4)
N22 C21 1.472(4)
N22 Cu1 2.333(3)
C23 H23A 0.9600
C23 H23B 0.9600
C23 H23C 0.9600
O39 C37 1.222(4)
C16 C17 1.388(4)
C16 H16 0.9300
C14 C13 1.391(4)
C14 H14 0.9300
C34 C33 1.369(5)
C34 C35 1.381(5)
C34 H34 0.9300
C37 C36 1.505(4)
C36 C35 1.379(4)
C35 H35 0.9300
C20 C21 1.514(4)
C20 H20A 0.9700
C20 H20B 0.9700
C24 H24A 0.9600
C24 H24B 0.9600
C24 H24C 0.9600
C33 H33 0.9300
C13 H13 0.9300
C21 H21A 0.9700
C21 H21B 0.9700
